data_2023088
loop_
_publ_author_name
'Mamedov, \.Ibrahim G.'
'Khrustalev, Victor N.'
'Akkurt, Mehmet'
'Kerimli, Fuad Sh.'
'Bhattarai, Ajaya'
'Khalilov, Ali N.'
'Naghiyev, Farid N.'

_publ_section_title
;
 Crystal structure and Hirshfeld surface analysis of
 2,4-diamino-6-[(1Z,3E)-1-cyano-2,4-diphenylpenta-1,3-dien-1-yl]pyridine-3,5-dicarbonitrile
 monohydrate
;
_journal_coeditor_code OX2003
_journal_issue 5
_journal_name_full 'Acta Crystallographica Section E Crystallographic Communications'
_journal_paper_doi 10.1107/S2056989024002962
_journal_volume 80
_journal_year 2024
_chemical_formula_iupac 'C25 H18 N6, H2 O'
_chemical_formula_moiety 'C25 H18 N6, H2 O'
_chemical_formula_sum 'C25 H20 N6 O'
_chemical_formula_weight 420.47
_chemical_name_systematic
'2,4-Diamino-6-[(1<i>Z</i>,3<i>E</i>)-1-cyano-2,4-diphenylpenta-1,3-dien-1-yl]pyridine-3,5-dicarbonitrile monohydrate'
_space_group_crystal_system triclinic
_space_group_IT_number 2
_space_group_name_Hall '-P 1'
_space_group_name_H-M_alt 'P -1'
_atom_sites_solution_hydrogens mixed
_audit_creation_method SHELXL-2018/3
_cell_angle_alpha 84.376(2)
_cell_angle_beta 89.298(2)
_cell_angle_gamma 70.167(2)
_cell_formula_units_Z 4
_cell_length_a 10.2188(5)
_cell_length_b 10.7365(5)
_cell_length_c 20.4119(10)
_cell_measurement_reflns_used 9984
_cell_measurement_temperature 100(2)
_cell_measurement_theta_max 33.16
_cell_measurement_theta_min 2.32
_cell_volume 2095.97(18)
_computing_cell_refinement
;
SAINT (Bruker, 2013)
;
_computing_data_collection
;
APEX3 (Bruker, 2018)
;
_computing_data_reduction
;
SAINT (Bruker, 2013)
;
_computing_molecular_graphics
;
ORTEP-3 for Windows (Farrugia, 2012)
;
_computing_publication_material
;
PLATON (Spek, 2020)
;
_computing_structure_refinement
;
<i>SHELXL2019/3</i> (Sheldrick, 2015b)
;
_computing_structure_solution
;
<i>SHELXT2014/5</i> (Sheldrick, 2015a)
;
_diffrn_ambient_temperature 100(2)
_diffrn_measured_fraction_theta_full 1.000
_diffrn_measured_fraction_theta_max 1.000
_diffrn_measurement_device_type 'Bruker D8 QUEST PHOTON-III CCD'
_diffrn_measurement_method '\f and \w scans'
_diffrn_radiation_type MoK\a
_diffrn_radiation_wavelength 0.71073
_diffrn_reflns_av_R_equivalents 0.0656
_diffrn_reflns_av_unetI/netI 0.0367
_diffrn_reflns_limit_h_max 12
_diffrn_reflns_limit_h_min -12
_diffrn_reflns_limit_k_max 12
_diffrn_reflns_limit_k_min -12
_diffrn_reflns_limit_l_max 24
_diffrn_reflns_limit_l_min -24
_diffrn_reflns_number 55460
_diffrn_reflns_theta_full 24.999
_diffrn_reflns_theta_max 24.999
_diffrn_reflns_theta_min 2.119
_diffrn_source 'normal-focus sealed X-ray tube'
_exptl_absorpt_coefficient_mu 0.086
_exptl_absorpt_correction_T_max 0.947
_exptl_absorpt_correction_T_min 0.834
_exptl_absorpt_correction_type multi-scan
_exptl_absorpt_process_details
;
(SADABS; Krause <i>et al.</i>,  2015)
;
_exptl_crystal_colour yellow
_exptl_crystal_density_diffrn 1.332
_exptl_crystal_description prism
_exptl_crystal_F_000 880
_exptl_crystal_size_max 0.319
_exptl_crystal_size_mid 0.188
_exptl_crystal_size_min 0.163
_refine_diff_density_max 0.390
_refine_diff_density_min -0.324
_refine_ls_extinction_method none
_refine_ls_goodness_of_fit_ref 1.016
_refine_ls_hydrogen_treatment mixed
_refine_ls_matrix_type full
_refine_ls_number_parameters 625
_refine_ls_number_reflns 7385
_refine_ls_number_restraints 4
_refine_ls_restrained_S_all 1.023
_refine_ls_R_factor_all 0.0717
_refine_ls_R_factor_gt 0.0492
_refine_ls_shift/su_max 0.000
_refine_ls_shift/su_mean 0.000
_refine_ls_structure_factor_coef Fsqd
_refine_ls_weighting_details 'w=1/[\s^2^(Fo^2^)+(0.0655P)^2^+1.3358P] where P=(Fo^2^+2Fc^2^)/3'
_refine_ls_weighting_scheme calc
_refine_ls_wR_factor_gt 0.1264
_refine_ls_wR_factor_ref 0.1433
_reflns_number_gt 5414
_reflns_number_total 7385
_reflns_threshold_expression 'I > 2\s(I)'
_cod_data_source_file ox2003.cif
_cod_data_source_block I
_cod_database_code 2023088
_shelx_space_group_comment
;
The symmetry employed for this shelxl refinement is uniquely defined
by the following loop, which should always be used as a source of
symmetry information in preference to the above space-group names.
They are only intended as comments.
;
_shelx_estimated_absorpt_t_min 0.973
_shelx_estimated_absorpt_t_max 0.986

loop_
_space_group_symop_operation_xyz
'x, y, z'
'-x, -y, -z'

loop_
_atom_site_type_symbol
_atom_site_label
_atom_site_fract_x
_atom_site_fract_y
_atom_site_fract_z
_atom_site_U_iso_or_equiv
_atom_site_adp_type
_atom_site_calc_flag
_atom_site_occupancy
_atom_site_disorder_assembly
_atom_site_disorder_group
C C2 0.6967(2) 0.2304(2) 0.42352(10) 0.0182(4) Uani d 1 . .
C C3 0.8187(2) 0.1282(2) 0.40672(10) 0.0170(4) Uani d 1 . .
C C4 0.8094(2) 0.0389(2) 0.36291(10) 0.0171(4) Uani d 1 . .
C C5 0.67687(19) 0.0614(2) 0.33360(9) 0.0163(4) Uani d 1 . .
C C6 0.5636(2) 0.1696(2) 0.35016(9) 0.0163(4) Uani d 1 . .
C C7 0.9508(2) 0.1177(2) 0.43378(10) 0.0193(4) Uani d 1 . .
C C8 0.6664(2) -0.0333(2) 0.29128(10) 0.0201(5) Uani d 1 . .
C C9 0.4236(2) 0.2037(2) 0.31930(10) 0.0170(4) Uani d 1 . .
C C10 0.3935(2) 0.20248(19) 0.25418(10) 0.0176(4) Uani d 1 . .
C C11 0.4995(2) 0.1889(2) 0.20405(10) 0.0183(4) Uani d 1 . .
H H11 0.573998 0.218746 0.213805 0.022 Uiso calc 1 . .
C C12 0.5041(2) 0.1392(2) 0.14563(10) 0.0196(4) Uani d 1 . .
C C13 0.3098(2) 0.2596(2) 0.36181(10) 0.0178(4) Uani d 1 . .
C C14 0.2455(2) 0.2344(2) 0.23301(10) 0.0186(4) Uani d 1 . .
C C15 0.1649(2) 0.1629(2) 0.26180(10) 0.0236(5) Uani d 1 . .
H H15 0.204426 0.091894 0.295093 0.028 Uiso calc 1 . .
C C16 0.0266(2) 0.1953(2) 0.24190(11) 0.0282(5) Uani d 1 . .
H H16 -0.027569 0.145233 0.260960 0.034 Uiso calc 1 . .
C C17 -0.0323(2) 0.3008(2) 0.19420(11) 0.0279(5) Uani d 1 . .
H H17 -0.127240 0.323767 0.181310 0.034 Uiso calc 1 . .
C C18 0.0467(2) 0.3726(2) 0.16541(11) 0.0261(5) Uani d 1 . .
H H18 0.006127 0.444966 0.132941 0.031 Uiso calc 1 . .
C C19 0.1857(2) 0.3382(2) 0.18422(10) 0.0213(5) Uani d 1 . .
H H19 0.240623 0.385980 0.163584 0.026 Uiso calc 1 . .
C C20 0.6150(2) 0.1445(2) 0.09859(10) 0.0208(5) Uani d 1 . .
C C21 0.5886(2) 0.1566(2) 0.03092(11) 0.0313(5) Uani d 1 . .
H H21 0.500516 0.158680 0.015358 0.038 Uiso calc 1 . .
C C22 0.6883(3) 0.1654(3) -0.01376(12) 0.0357(6) Uani d 1 . .
H H22 0.667793 0.174671 -0.059626 0.043 Uiso calc 1 . .
C C23 0.8182(2) 0.1610(2) 0.00783(12) 0.0323(6) Uani d 1 . .
H H23 0.887045 0.166808 -0.022862 0.039 Uiso calc 1 . .
C C24 0.8457(2) 0.1479(3) 0.07461(12) 0.0340(6) Uani d 1 . .
H H24 0.934376 0.144405 0.089955 0.041 Uiso calc 1 . .
C C25 0.7458(2) 0.1398(2) 0.11949(11) 0.0288(5) Uani d 1 . .
H H25 0.766764 0.130934 0.165288 0.035 Uiso calc 1 . .
C C26 0.4041(2) 0.0744(2) 0.12403(11) 0.0274(5) Uani d 1 . .
H H26A 0.360346 0.045193 0.162735 0.041 Uiso calc 1 . .
H H26B 0.454787 -0.002701 0.100682 0.041 Uiso calc 1 . .
H H26C 0.332260 0.138534 0.094624 0.041 Uiso calc 1 . .
N N1 0.57086(16) 0.24888(17) 0.39556(8) 0.0189(4) Uani d 1 . .
N N2 0.7017(2) 0.31559(19) 0.46583(9) 0.0231(4) Uani d 1 . .
H H2A 0.628(3) 0.376(3) 0.4779(12) 0.035(7) Uiso d 1 . .
H H2B 0.778(3) 0.303(2) 0.4884(11) 0.025(6) Uiso d 1 . .
N N4 0.92089(19) -0.06329(18) 0.34776(10) 0.0225(4) Uani d 1 . .
H H4A 0.996(3) -0.082(3) 0.3675(13) 0.038(8) Uiso d 1 . .
H H4B 0.917(2) -0.119(3) 0.3188(12) 0.032(7) Uiso d 1 . .
N N7 1.05707(18) 0.11177(18) 0.45446(9) 0.0270(4) Uani d 1 . .
N N8 0.66825(18) -0.11456(18) 0.25793(9) 0.0259(4) Uani d 1 . .
N N13 0.21914(17) 0.31331(18) 0.39406(9) 0.0232(4) Uani d 1 . .
C C2A 0.7035(2) 0.7391(2) 0.42403(10) 0.0185(4) Uani d 1 . .
C C3A 0.8244(2) 0.6325(2) 0.41013(10) 0.0171(4) Uani d 1 . .
C C4A 0.8140(2) 0.5382(2) 0.36907(10) 0.0175(4) Uani d 1 . .
C C5A 0.68280(19) 0.56133(19) 0.33876(9) 0.0161(4) Uani d 1 . .
C C6A 0.5711(2) 0.6731(2) 0.35225(9) 0.0165(4) Uani d 1 . .
C C7A 0.9562(2) 0.6215(2) 0.43738(10) 0.0192(4) Uani d 1 . .
C C8A 0.6711(2) 0.4623(2) 0.29911(11) 0.0233(5) Uani d 1 . .
C C9A 0.4330(2) 0.7034(2) 0.32019(10) 0.0175(4) Uani d 1 . .
C C10A 0.4078(2) 0.6919(2) 0.25576(10) 0.0184(4) Uani d 1 . .
C C11A 0.5150(2) 0.6787(2) 0.20631(10) 0.0195(4) Uani d 1 . .
H H11A 0.583615 0.716833 0.214947 0.023 Uiso calc 1 . .
C C12A 0.5295(2) 0.6195(2) 0.14987(10) 0.0207(5) Uani d 1 . .
C C13A 0.3151(2) 0.7614(2) 0.36033(10) 0.0188(4) Uani d 1 . .
C C14A 0.2620(2) 0.7106(2) 0.23633(10) 0.0200(5) Uani d 1 . .
C C15A 0.1942(2) 0.6297(2) 0.26811(11) 0.0256(5) Uani d 1 . .
H H15A 0.242002 0.561894 0.301507 0.031 Uiso calc 1 . .
C C16A 0.0578(2) 0.6474(3) 0.25135(12) 0.0337(6) Uani d 1 . .
H H16A 0.012085 0.592019 0.273149 0.040 Uiso calc 1 . .
C C17A -0.0118(2) 0.7464(3) 0.20266(12) 0.0394(7) Uani d 1 . .
H H17A -0.105164 0.758347 0.190777 0.047 Uiso calc 1 . .
C C18A 0.0544(2) 0.8275(3) 0.17141(12) 0.0374(6) Uani d 1 . .
H H18A 0.005698 0.896110 0.138553 0.045 Uiso calc 1 . .
C C19A 0.1911(2) 0.8099(2) 0.18749(10) 0.0264(5) Uani d 1 . .
H H19A 0.236416 0.865256 0.165300 0.032 Uiso calc 1 . .
C C20A 0.6380(2) 0.6311(2) 0.10246(10) 0.0213(5) Uani d 1 . .
C C21A 0.6895(2) 0.5393(2) 0.05612(11) 0.0294(5) Uani d 1 . .
H H21A 0.657262 0.466143 0.055805 0.035 Uiso calc 1 . .
C C22A 0.7869(2) 0.5535(3) 0.01061(12) 0.0354(6) Uani d 1 . .
H H22A 0.821174 0.489848 -0.020243 0.042 Uiso calc 1 . .
C C23A 0.8344(2) 0.6602(3) 0.01009(11) 0.0320(6) Uani d 1 . .
H H23A 0.900355 0.670274 -0.021299 0.038 Uiso calc 1 . .
C C24A 0.7851(2) 0.7518(3) 0.05550(11) 0.0318(6) Uani d 1 . .
H H24A 0.817552 0.824936 0.055411 0.038 Uiso calc 1 . .
C C25A 0.6884(2) 0.7373(2) 0.10118(11) 0.0268(5) Uani d 1 . .
H H25A 0.655749 0.800735 0.132239 0.032 Uiso calc 1 . .
C C26A 0.4477(2) 0.5341(2) 0.13285(11) 0.0282(5) Uani d 1 . .
H H26D 0.510380 0.441971 0.132207 0.042 Uiso calc 1 . .
H H26E 0.402977 0.566782 0.089358 0.042 Uiso calc 1 . .
H H26F 0.376437 0.537615 0.165853 0.042 Uiso calc 1 . .
N N1A 0.57830(17) 0.75733(17) 0.39527(8) 0.0199(4) Uani d 1 . .
N N2A 0.7090(2) 0.82797(19) 0.46381(9) 0.0242(4) Uani d 1 . .
H H2C 0.634(3) 0.887(3) 0.4764(13) 0.039(8) Uiso d 1 . .
H H2D 0.781(3) 0.816(3) 0.4873(13) 0.036(7) Uiso d 1 . .
N N4A 0.92293(19) 0.43097(19) 0.35784(10) 0.0233(4) Uani d 1 . .
H H4C 0.998(3) 0.413(2) 0.3793(12) 0.030(7) Uiso d 1 . .
H H4D 0.916(3) 0.375(3) 0.3307(13) 0.034(7) Uiso d 1 . .
N N7A 1.06263(18) 0.61477(18) 0.45827(9) 0.0262(4) Uani d 1 . .
N N8A 0.67225(19) 0.37721(19) 0.26829(10) 0.0286(4) Uani d 1 . .
N N13A 0.21990(18) 0.81696(18) 0.38964(9) 0.0248(4) Uani d 1 . .
O O1 0.38740(17) 0.48954(17) 0.43987(9) 0.0365(4) Uani d 1 . .
H H1A 0.437(3) 0.408(2) 0.4247(13) 0.050(6) Uiso d 1 . .
H H1B 0.2974(19) 0.501(3) 0.4414(14) 0.050(6) Uiso d 1 . .
O O1A 0.38751(17) 0.98991(18) 0.43855(9) 0.0392(4) Uani d 1 . .
H H1C 0.452(2) 0.9031(19) 0.4212(11) 0.035(5) Uiso d 1 . .
H H1D 0.2966(18) 0.998(2) 0.4359(12) 0.035(5) Uiso d 1 . .

loop_
_atom_site_aniso_label
_atom_site_aniso_U_11
_atom_site_aniso_U_22
_atom_site_aniso_U_33
_atom_site_aniso_U_12
_atom_site_aniso_U_13
_atom_site_aniso_U_23
C2 0.0181(10) 0.0202(11) 0.0138(10) -0.0040(9) -0.0006(8) 0.0019(8)
C3 0.0146(10) 0.0189(11) 0.0169(10) -0.0051(8) -0.0020(8) -0.0007(8)
C4 0.0165(10) 0.0180(11) 0.0158(10) -0.0051(8) 0.0003(8) 0.0006(8)
C5 0.0132(10) 0.0194(11) 0.0157(10) -0.0044(8) -0.0016(8) -0.0022(8)
C6 0.0143(10) 0.0192(11) 0.0149(10) -0.0052(8) -0.0006(8) 0.0003(8)
C7 0.0181(11) 0.0192(11) 0.0195(11) -0.0052(9) -0.0011(9) -0.0001(9)
C8 0.0144(10) 0.0213(11) 0.0229(11) -0.0041(9) -0.0017(9) 0.0003(9)
C9 0.0147(10) 0.0174(10) 0.0188(10) -0.0051(8) 0.0004(8) -0.0024(8)
C10 0.0167(10) 0.0164(10) 0.0198(11) -0.0060(8) -0.0010(8) -0.0016(8)
C11 0.0141(10) 0.0207(11) 0.0195(11) -0.0055(8) -0.0027(8) -0.0006(8)
C12 0.0177(10) 0.0189(11) 0.0191(11) -0.0026(9) -0.0035(8) -0.0001(8)
C13 0.0149(10) 0.0193(11) 0.0183(11) -0.0049(9) -0.0046(9) 0.0005(9)
C14 0.0155(10) 0.0219(11) 0.0180(10) -0.0046(9) -0.0003(8) -0.0066(9)
C15 0.0234(11) 0.0296(12) 0.0204(11) -0.0118(10) -0.0003(9) -0.0042(9)
C16 0.0228(11) 0.0419(14) 0.0268(12) -0.0183(11) 0.0048(10) -0.0104(11)
C17 0.0164(11) 0.0428(14) 0.0248(12) -0.0077(10) -0.0020(9) -0.0122(10)
C18 0.0206(11) 0.0323(13) 0.0212(11) -0.0023(10) -0.0041(9) -0.0074(10)
C19 0.0186(10) 0.0259(12) 0.0195(11) -0.0070(9) 0.0000(9) -0.0043(9)
C20 0.0216(11) 0.0185(11) 0.0195(11) -0.0032(9) -0.0010(9) -0.0021(8)
C21 0.0264(12) 0.0387(14) 0.0255(12) -0.0064(11) -0.0028(10) -0.0051(10)
C22 0.0396(14) 0.0441(15) 0.0203(12) -0.0107(12) 0.0013(11) -0.0019(11)
C23 0.0326(13) 0.0373(14) 0.0273(13) -0.0123(11) 0.0099(10) -0.0052(11)
C24 0.0280(13) 0.0455(15) 0.0317(13) -0.0157(12) 0.0042(11) -0.0083(11)
C25 0.0251(12) 0.0395(14) 0.0228(12) -0.0114(11) -0.0002(10) -0.0063(10)
C26 0.0254(12) 0.0298(13) 0.0293(13) -0.0100(10) 0.0010(10) -0.0111(10)
N1 0.0138(8) 0.0222(9) 0.0181(9) -0.0024(7) -0.0013(7) -0.0029(7)
N2 0.0184(10) 0.0271(11) 0.0207(10) -0.0020(9) -0.0028(8) -0.0085(8)
N4 0.0142(9) 0.0222(10) 0.0290(11) -0.0016(8) -0.0005(8) -0.0086(8)
N7 0.0211(10) 0.0275(11) 0.0325(11) -0.0092(8) -0.0067(8) 0.0006(8)
N8 0.0240(10) 0.0246(10) 0.0298(11) -0.0082(8) -0.0013(8) -0.0058(9)
N13 0.0150(9) 0.0290(10) 0.0224(10) -0.0030(8) -0.0019(8) -0.0029(8)
C2A 0.0187(10) 0.0206(11) 0.0137(10) -0.0039(9) 0.0004(8) 0.0011(8)
C3A 0.0139(10) 0.0185(11) 0.0170(10) -0.0036(8) -0.0025(8) 0.0008(8)
C4A 0.0152(10) 0.0202(11) 0.0152(10) -0.0045(8) 0.0004(8) 0.0012(8)
C5A 0.0130(10) 0.0185(11) 0.0159(10) -0.0045(8) -0.0004(8) -0.0009(8)
C6A 0.0150(10) 0.0201(11) 0.0129(10) -0.0047(8) 0.0002(8) 0.0011(8)
C7A 0.0196(11) 0.0172(11) 0.0194(11) -0.0050(9) -0.0003(9) -0.0005(8)
C8A 0.0161(10) 0.0252(12) 0.0273(12) -0.0059(9) -0.0001(9) -0.0009(10)
C9A 0.0138(10) 0.0190(11) 0.0186(10) -0.0044(8) 0.0007(8) -0.0008(8)
C10A 0.0163(10) 0.0176(11) 0.0206(11) -0.0049(8) -0.0016(8) -0.0015(8)
C11A 0.0149(10) 0.0257(12) 0.0194(11) -0.0086(9) -0.0008(8) -0.0028(9)
C12A 0.0172(10) 0.0234(11) 0.0203(11) -0.0050(9) -0.0021(9) -0.0019(9)
C13A 0.0150(10) 0.0221(11) 0.0178(11) -0.0047(9) -0.0052(9) -0.0006(9)
C14A 0.0164(10) 0.0274(12) 0.0169(10) -0.0073(9) -0.0009(8) -0.0064(9)
C15A 0.0244(11) 0.0318(13) 0.0248(12) -0.0139(10) 0.0035(9) -0.0068(10)
C16A 0.0285(13) 0.0541(17) 0.0305(13) -0.0257(12) 0.0101(11) -0.0197(12)
C17A 0.0174(12) 0.073(2) 0.0317(14) -0.0149(13) 0.0028(10) -0.0273(14)
C18A 0.0212(12) 0.0588(17) 0.0228(12) -0.0003(12) -0.0054(10) -0.0085(12)
C19A 0.0228(11) 0.0351(13) 0.0189(11) -0.0063(10) -0.0007(9) -0.0047(10)
C20A 0.0150(10) 0.0285(12) 0.0189(11) -0.0049(9) -0.0033(8) -0.0031(9)
C21A 0.0265(12) 0.0346(14) 0.0244(12) -0.0058(10) -0.0010(10) -0.0075(10)
C22A 0.0287(13) 0.0467(16) 0.0244(13) -0.0027(11) 0.0024(10) -0.0112(11)
C23A 0.0197(11) 0.0522(16) 0.0221(12) -0.0096(11) 0.0035(9) -0.0032(11)
C24A 0.0247(12) 0.0484(15) 0.0237(12) -0.0157(11) -0.0029(10) 0.0016(11)
C25A 0.0206(11) 0.0387(14) 0.0209(11) -0.0094(10) -0.0018(9) -0.0036(10)
C26A 0.0307(12) 0.0297(13) 0.0296(13) -0.0150(10) 0.0051(10) -0.0113(10)
N1A 0.0153(8) 0.0246(10) 0.0169(9) -0.0025(7) -0.0002(7) -0.0034(7)
N2A 0.0220(10) 0.0257(11) 0.0203(10) -0.0004(9) -0.0026(9) -0.0078(8)
N4A 0.0146(9) 0.0227(10) 0.0299(11) -0.0015(8) -0.0027(8) -0.0081(9)
N7A 0.0193(10) 0.0283(11) 0.0305(11) -0.0080(8) -0.0061(8) -0.0003(8)
N8A 0.0254(10) 0.0273(11) 0.0335(11) -0.0094(9) -0.0015(8) -0.0041(9)
N13A 0.0144(9) 0.0303(11) 0.0257(10) -0.0021(8) -0.0011(8) -0.0044(8)
O1 0.0206(9) 0.0327(10) 0.0548(12) -0.0034(8) -0.0032(8) -0.0187(9)
O1A 0.0239(9) 0.0356(10) 0.0575(12) -0.0055(8) -0.0034(8) -0.0185(9)

loop_
_atom_type_symbol
_atom_type_description
_atom_type_scat_dispersion_real
_atom_type_scat_dispersion_imag
_atom_type_scat_source
C C 0.0033 0.0016 'International Tables Vol C Tables 4.2.6.8 and 6.1.1.4'
H H 0.0000 0.0000 'International Tables Vol C Tables 4.2.6.8 and 6.1.1.4'
N N 0.0061 0.0033 'International Tables Vol C Tables 4.2.6.8 and 6.1.1.4'
O O 0.0106 0.0060 'International Tables Vol C Tables 4.2.6.8 and 6.1.1.4'

loop_
_geom_angle_atom_site_label_1
_geom_angle_atom_site_label_2
_geom_angle_atom_site_label_3
_geom_angle_site_symmetry_1
_geom_angle_site_symmetry_3
_geom_angle
_geom_angle_publ_flag
N2 C2 N1 . . 117.04(18) ?
N2 C2 C3 . . 121.22(18) ?
N1 C2 C3 . . 121.70(18) ?
C4 C3 C2 . . 119.73(17) ?
C4 C3 C7 . . 120.23(18) ?
C2 C3 C7 . . 120.04(18) ?
N4 C4 C3 . . 122.02(18) ?
N4 C4 C5 . . 120.57(19) ?
C3 C4 C5 . . 117.39(18) ?
C6 C5 C4 . . 118.87(17) ?
C6 C5 C8 . . 123.83(17) ?
C4 C5 C8 . . 117.22(17) ?
N1 C6 C5 . . 123.49(17) ?
N1 C6 C9 . . 114.35(17) ?
C5 C6 C9 . . 122.14(17) ?
N7 C7 C3 . . 178.3(2) ?
N8 C8 C5 . . 175.0(2) ?
C10 C9 C13 . . 117.96(17) ?
C10 C9 C6 . . 126.87(18) ?
C13 C9 C6 . . 114.65(17) ?
C9 C10 C11 . . 121.47(17) ?
C9 C10 C14 . . 118.91(18) ?
C11 C10 C14 . . 119.08(17) ?
C12 C11 C10 . . 127.66(18) ?
C12 C11 H11 . . 116.2 ?
C10 C11 H11 . . 116.2 ?
C11 C12 C20 . . 119.53(18) ?
C11 C12 C26 . . 124.22(19) ?
C20 C12 C26 . . 116.24(18) ?
N13 C13 C9 . . 174.9(2) ?
C15 C14 C19 . . 119.10(19) ?
C15 C14 C10 . . 121.07(19) ?
C19 C14 C10 . . 119.82(18) ?
C16 C15 C14 . . 120.2(2) ?
C16 C15 H15 . . 119.9 ?
C14 C15 H15 . . 119.9 ?
C17 C16 C15 . . 120.0(2) ?
C17 C16 H16 . . 120.0 ?
C15 C16 H16 . . 120.0 ?
C18 C17 C16 . . 120.3(2) ?
C18 C17 H17 . . 119.9 ?
C16 C17 H17 . . 119.9 ?
C17 C18 C19 . . 119.7(2) ?
C17 C18 H18 . . 120.2 ?
C19 C18 H18 . . 120.2 ?
C18 C19 C14 . . 120.7(2) ?
C18 C19 H19 . . 119.6 ?
C14 C19 H19 . . 119.6 ?
C25 C20 C21 . . 117.8(2) ?
C25 C20 C12 . . 122.29(18) ?
C21 C20 C12 . . 119.92(19) ?
C22 C21 C20 . . 121.1(2) ?
C22 C21 H21 . . 119.5 ?
C20 C21 H21 . . 119.5 ?
C21 C22 C23 . . 120.5(2) ?
C21 C22 H22 . . 119.8 ?
C23 C22 H22 . . 119.8 ?
C24 C23 C22 . . 118.8(2) ?
C24 C23 H23 . . 120.6 ?
C22 C23 H23 . . 120.6 ?
C23 C24 C25 . . 120.8(2) ?
C23 C24 H24 . . 119.6 ?
C25 C24 H24 . . 119.6 ?
C24 C25 C20 . . 121.0(2) ?
C24 C25 H25 . . 119.5 ?
C20 C25 H25 . . 119.5 ?
C12 C26 H26A . . 109.5 ?
C12 C26 H26B . . 109.5 ?
H26A C26 H26B . . 109.5 ?
C12 C26 H26C . . 109.5 ?
H26A C26 H26C . . 109.5 ?
H26B C26 H26C . . 109.5 ?
C6 N1 C2 . . 118.52(17) ?
C2 N2 H2A . . 122.3(17) ?
C2 N2 H2B . . 120.7(15) ?
H2A N2 H2B . . 116(2) ?
C4 N4 H4A . . 121.1(18) ?
C4 N4 H4B . . 122.8(16) ?
H4A N4 H4B . . 116(2) ?
N2A C2A N1A . . 117.19(19) ?
N2A C2A C3A . . 121.37(19) ?
N1A C2A C3A . . 121.39(18) ?
C4A C3A C2A . . 119.78(17) ?
C4A C3A C7A . . 120.18(18) ?
C2A C3A C7A . . 120.03(18) ?
N4A C4A C3A . . 122.20(18) ?
N4A C4A C5A . . 120.38(19) ?
C3A C4A C5A . . 117.41(18) ?
C6A C5A C4A . . 118.84(18) ?
C6A C5A C8A . . 123.79(17) ?
C4A C5A C8A . . 117.23(18) ?
N1A C6A C5A . . 123.76(17) ?
N1A C6A C9A . . 115.48(17) ?
C5A C6A C9A . . 120.74(17) ?
N7A C7A C3A . . 178.5(2) ?
N8A C8A C5A . . 174.8(2) ?
C10A C9A C13A . . 117.87(17) ?
C10A C9A C6A . . 126.45(18) ?
C13A C9A C6A . . 115.45(17) ?
C9A C10A C11A . . 121.54(18) ?
C9A C10A C14A . . 117.15(18) ?
C11A C10A C14A . . 120.87(17) ?
C12A C11A C10A . . 128.63(19) ?
C12A C11A H11A . . 115.7 ?
C10A C11A H11A . . 115.7 ?
C11A C12A C20A . . 119.58(18) ?
C11A C12A C26A . . 123.85(19) ?
C20A C12A C26A . . 116.47(18) ?
N13A C13A C9A . . 174.7(2) ?
C19A C14A C15A . . 119.38(19) ?
C19A C14A C10A . . 120.81(19) ?
C15A C14A C10A . . 119.80(19) ?
C16A C15A C14A . . 120.4(2) ?
C16A C15A H15A . . 119.8 ?
C14A C15A H15A . . 119.8 ?
C15A C16A C17A . . 119.8(2) ?
C15A C16A H16A . . 120.1 ?
C17A C16A H16A . . 120.1 ?
C18A C17A C16A . . 120.1(2) ?
C18A C17A H17A . . 120.0 ?
C16A C17A H17A . . 120.0 ?
C17A C18A C19A . . 120.6(2) ?
C17A C18A H18A . . 119.7 ?
C19A C18A H18A . . 119.7 ?
C18A C19A C14A . . 119.8(2) ?
C18A C19A H19A . . 120.1 ?
C14A C19A H19A . . 120.1 ?
C25A C20A C21A . . 117.5(2) ?
C25A C20A C12A . . 120.99(19) ?
C21A C20A C12A . . 121.5(2) ?
C22A C21A C20A . . 121.1(2) ?
C22A C21A H21A . . 119.4 ?
C20A C21A H21A . . 119.4 ?
C23A C22A C21A . . 120.2(2) ?
C23A C22A H22A . . 119.9 ?
C21A C22A H22A . . 119.9 ?
C24A C23A C22A . . 119.6(2) ?
C24A C23A H23A . . 120.2 ?
C22A C23A H23A . . 120.2 ?
C23A C24A C25A . . 120.2(2) ?
C23A C24A H24A . . 119.9 ?
C25A C24A H24A . . 119.9 ?
C24A C25A C20A . . 121.4(2) ?
C24A C25A H25A . . 119.3 ?
C20A C25A H25A . . 119.3 ?
C12A C26A H26D . . 109.5 ?
C12A C26A H26E . . 109.5 ?
H26D C26A H26E . . 109.5 ?
C12A C26A H26F . . 109.5 ?
H26D C26A H26F . . 109.5 ?
H26E C26A H26F . . 109.5 ?
C6A N1A C2A . . 118.50(17) ?
C2A N2A H2C . . 121.7(17) ?
C2A N2A H2D . . 121.1(17) ?
H2C N2A H2D . . 115(2) ?
C4A N4A H4C . . 120.0(17) ?
C4A N4A H4D . . 121.6(17) ?
H4C N4A H4D . . 118(2) ?
H1A O1 H1B . . 111(2) ?
H1C O1A H1D . . 113(2) ?

loop_
_geom_bond_atom_site_label_1
_geom_bond_atom_site_label_2
_geom_bond_site_symmetry_2
_geom_bond_distance
_geom_bond_publ_flag
C2 N2 . 1.331(3) ?
C2 N1 . 1.357(3) ?
C2 C3 . 1.418(3) ?
C3 C4 . 1.400(3) ?
C3 C7 . 1.429(3) ?
C4 N4 . 1.344(3) ?
C4 C5 . 1.421(3) ?
C5 C6 . 1.399(3) ?
C5 C8 . 1.428(3) ?
C6 N1 . 1.337(3) ?
C6 C9 . 1.483(3) ?
C7 N7 . 1.149(3) ?
C8 N8 . 1.153(3) ?
C9 C10 . 1.370(3) ?
C9 C13 . 1.439(3) ?
C10 C11 . 1.462(3) ?
C10 C14 . 1.492(3) ?
C11 C12 . 1.348(3) ?
C11 H11 . 0.9500 ?
C12 C20 . 1.489(3) ?
C12 C26 . 1.508(3) ?
C13 N13 . 1.149(3) ?
C14 C15 . 1.394(3) ?
C14 C19 . 1.394(3) ?
C15 C16 . 1.391(3) ?
C15 H15 . 0.9500 ?
C16 C17 . 1.389(3) ?
C16 H16 . 0.9500 ?
C17 C18 . 1.383(3) ?
C17 H17 . 0.9500 ?
C18 C19 . 1.390(3) ?
C18 H18 . 0.9500 ?
C19 H19 . 0.9500 ?
C20 C25 . 1.391(3) ?
C20 C21 . 1.396(3) ?
C21 C22 . 1.380(3) ?
C21 H21 . 0.9500 ?
C22 C23 . 1.388(3) ?
C22 H22 . 0.9500 ?
C23 C24 . 1.379(3) ?
C23 H23 . 0.9500 ?
C24 C25 . 1.382(3) ?
C24 H24 . 0.9500 ?
C25 H25 . 0.9500 ?
C26 H26A . 0.9800 ?
C26 H26B . 0.9800 ?
C26 H26C . 0.9800 ?
N2 H2A . 0.86(3) ?
N2 H2B . 0.88(2) ?
N4 H4A . 0.83(3) ?
N4 H4B . 0.89(3) ?
C2A N2A . 1.328(3) ?
C2A N1A . 1.358(3) ?
C2A C3A . 1.419(3) ?
C3A C4A . 1.407(3) ?
C3A C7A . 1.427(3) ?
C4A N4A . 1.339(3) ?
C4A C5A . 1.416(3) ?
C5A C6A . 1.395(3) ?
C5A C8A . 1.434(3) ?
C6A N1A . 1.340(3) ?
C6A C9A . 1.482(3) ?
C7A N7A . 1.149(3) ?
C8A N8A . 1.156(3) ?
C9A C10A . 1.369(3) ?
C9A C13A . 1.441(3) ?
C10A C11A . 1.461(3) ?
C10A C14A . 1.488(3) ?
C11A C12A . 1.352(3) ?
C11A H11A . 0.9500 ?
C12A C20A . 1.492(3) ?
C12A C26A . 1.500(3) ?
C13A N13A . 1.149(3) ?
C14A C19A . 1.393(3) ?
C14A C15A . 1.393(3) ?
C15A C16A . 1.384(3) ?
C15A H15A . 0.9500 ?
C16A C17A . 1.385(4) ?
C16A H16A . 0.9500 ?
C17A C18A . 1.380(4) ?
C17A H17A . 0.9500 ?
C18A C19A . 1.383(3) ?
C18A H18A . 0.9500 ?
C19A H19A . 0.9500 ?
C20A C25A . 1.399(3) ?
C20A C21A . 1.401(3) ?
C21A C22A . 1.389(3) ?
C21A H21A . 0.9500 ?
C22A C23A . 1.386(3) ?
C22A H22A . 0.9500 ?
C23A C24A . 1.383(3) ?
C23A H23A . 0.9500 ?
C24A C25A . 1.387(3) ?
C24A H24A . 0.9500 ?
C25A H25A . 0.9500 ?
C26A H26D . 0.9800 ?
C26A H26E . 0.9800 ?
C26A H26F . 0.9800 ?
N2A H2C . 0.87(3) ?
N2A H2D . 0.85(3) ?
N4A H4C . 0.84(3) ?
N4A H4D . 0.88(3) ?
O1 H1A . 0.930(17) ?
O1 H1B . 0.886(17) ?
O1A H1C . 1.035(16) ?
O1A H1D . 0.904(16) ?

loop_
_geom_hbond_atom_site_label_D
_geom_hbond_atom_site_label_H
_geom_hbond_atom_site_label_A
_geom_hbond_site_symmetry_A
_geom_hbond_distance_DH
_geom_hbond_distance_HA
_geom_hbond_distance_DA
_geom_hbond_angle_DHA
_geom_hbond_publ_flag
O1 H1A N1 . 0.93(2) 1.93(2) 2.853(2) 169(3) yes
O1 H1B N7A 1_455 0.89(2) 2.33(2) 3.163(3) 156(3) yes
O1A H1C N1A . 1.04(2) 1.78(2) 2.811(3) 173.8(18) yes
O1A H1C N2A . 1.04(2) 2.61(2) 3.174(3) 114.3(14) yes
O1A H1D N7 1_465 0.91(2) 2.38(2) 3.206(3) 151.7(18) yes
O1A H1D N13A . 0.91(2) 2.59(2) 3.153(3) 121.2(16) yes
N2 H2A O1 . 0.86(3) 2.44(3) 3.140(3) 139(2) yes
N2 H2A O1 2_666 0.86(3) 2.29(3) 2.892(3) 127(2) yes
N2 H2B N7A 2_766 0.87(3) 2.41(3) 3.209(3) 151.7(18) yes
N2A H2C O1A . 0.87(3) 2.48(3) 3.174(3) 137(2) yes
N2A H2C O1A 2_676 0.87(3) 2.25(3) 2.859(3) 127(3) yes
N2A H2D N7 2_766 0.85(3) 2.42(3) 3.205(3) 154(3) yes
N4 H4A N13A 1_645 0.82(3) 2.21(3) 2.984(3) 158(3) yes
N4A H4C N13 1_655 0.84(3) 2.16(3) 2.930(3) 152(2) yes
C11 H11 N8A . 0.95 2.59 3.453(3) 151 yes
C11A H11A N8 1_565 0.95 2.49 3.369(3) 154 yes
C21 H21 Cg6 2_665 0.95 2.91 3.653(2) 136 yes
C26A H26F Cg5 1_555 0.98 2.97 3.781(2) 141 yes

loop_
_geom_torsion_atom_site_label_1
_geom_torsion_atom_site_label_2
_geom_torsion_atom_site_label_3
_geom_torsion_atom_site_label_4
_geom_torsion_site_symmetry_1
_geom_torsion_site_symmetry_2
_geom_torsion_site_symmetry_3
_geom_torsion_site_symmetry_4
_geom_torsion
_geom_torsion_publ_flag
N2 C2 C3 C4 . . . . 178.88(19) ?
N1 C2 C3 C4 . . . . -3.6(3) ?
N2 C2 C3 C7 . . . . -1.9(3) ?
N1 C2 C3 C7 . . . . 175.66(18) ?
C2 C3 C4 N4 . . . . -176.88(19) ?
C7 C3 C4 N4 . . . . 3.9(3) ?
C2 C3 C4 C5 . . . . 4.3(3) ?
C7 C3 C4 C5 . . . . -174.93(18) ?
N4 C4 C5 C6 . . . . -179.39(19) ?
C3 C4 C5 C6 . . . . -0.5(3) ?
N4 C4 C5 C8 . . . . 3.9(3) ?
C3 C4 C5 C8 . . . . -177.24(18) ?
C4 C5 C6 N1 . . . . -4.5(3) ?
C8 C5 C6 N1 . . . . 172.01(19) ?
C4 C5 C6 C9 . . . . 176.96(18) ?
C8 C5 C6 C9 . . . . -6.6(3) ?
N1 C6 C9 C10 . . . . 139.7(2) ?
C5 C6 C9 C10 . . . . -41.6(3) ?
N1 C6 C9 C13 . . . . -31.8(2) ?
C5 C6 C9 C13 . . . . 146.87(19) ?
C13 C9 C10 C11 . . . . 160.02(19) ?
C6 C9 C10 C11 . . . . -11.2(3) ?
C13 C9 C10 C14 . . . . -11.4(3) ?
C6 C9 C10 C14 . . . . 177.30(18) ?
C9 C10 C11 C12 . . . . 153.8(2) ?
C14 C10 C11 C12 . . . . -34.7(3) ?
C10 C11 C12 C20 . . . . 174.73(19) ?
C10 C11 C12 C26 . . . . -6.4(3) ?
C9 C10 C14 C15 . . . . -56.0(3) ?
C11 C10 C14 C15 . . . . 132.3(2) ?
C9 C10 C14 C19 . . . . 123.2(2) ?
C11 C10 C14 C19 . . . . -48.5(3) ?
C19 C14 C15 C16 . . . . 0.0(3) ?
C10 C14 C15 C16 . . . . 179.21(19) ?
C14 C15 C16 C17 . . . . -1.3(3) ?
C15 C16 C17 C18 . . . . 1.2(3) ?
C16 C17 C18 C19 . . . . 0.3(3) ?
C17 C18 C19 C14 . . . . -1.7(3) ?
C15 C14 C19 C18 . . . . 1.5(3) ?
C10 C14 C19 C18 . . . . -177.72(19) ?
C11 C12 C20 C25 . . . . 30.2(3) ?
C26 C12 C20 C25 . . . . -148.8(2) ?
C11 C12 C20 C21 . . . . -148.9(2) ?
C26 C12 C20 C21 . . . . 32.2(3) ?
C25 C20 C21 C22 . . . . -0.9(3) ?
C12 C20 C21 C22 . . . . 178.2(2) ?
C20 C21 C22 C23 . . . . 0.8(4) ?
C21 C22 C23 C24 . . . . -0.2(4) ?
C22 C23 C24 C25 . . . . -0.2(4) ?
C23 C24 C25 C20 . . . . 0.1(4) ?
C21 C20 C25 C24 . . . . 0.5(3) ?
C12 C20 C25 C24 . . . . -178.6(2) ?
C5 C6 N1 C2 . . . . 5.3(3) ?
C9 C6 N1 C2 . . . . -175.98(17) ?
N2 C2 N1 C6 . . . . 176.39(18) ?
C3 C2 N1 C6 . . . . -1.3(3) ?
N2A C2A C3A C4A . . . . 178.38(19) ?
N1A C2A C3A C4A . . . . -4.1(3) ?
N2A C2A C3A C7A . . . . -2.1(3) ?
N1A C2A C3A C7A . . . . 175.42(18) ?
C2A C3A C4A N4A . . . . -175.52(19) ?
C7A C3A C4A N4A . . . . 4.9(3) ?
C2A C3A C4A C5A . . . . 5.2(3) ?
C7A C3A C4A C5A . . . . -174.31(18) ?
N4A C4A C5A C6A . . . . 179.16(19) ?
C3A C4A C5A C6A . . . . -1.6(3) ?
N4A C4A C5A C8A . . . . 3.2(3) ?
C3A C4A C5A C8A . . . . -177.52(18) ?
C4A C5A C6A N1A . . . . -3.7(3) ?
C8A C5A C6A N1A . . . . 171.99(19) ?
C4A C5A C6A C9A . . . . 178.24(18) ?
C8A C5A C6A C9A . . . . -6.1(3) ?
N1A C6A C9A C10A . . . . 140.7(2) ?
C5A C6A C9A C10A . . . . -41.1(3) ?
N1A C6A C9A C13A . . . . -33.6(3) ?
C5A C6A C9A C13A . . . . 144.61(19) ?
C13A C9A C10A C11A . . . . 158.67(19) ?
C6A C9A C10A C11A . . . . -15.5(3) ?
C13A C9A C10A C14A . . . . -13.7(3) ?
C6A C9A C10A C14A . . . . 172.10(19) ?
C9A C10A C11A C12A . . . . 153.0(2) ?
C14A C10A C11A C12A . . . . -34.9(3) ?
C10A C11A C12A C20A . . . . 173.0(2) ?
C10A C11A C12A C26A . . . . -10.8(4) ?
C9A C10A C14A C19A . . . . 120.8(2) ?
C11A C10A C14A C19A . . . . -51.6(3) ?
C9A C10A C14A C15A . . . . -57.9(3) ?
C11A C10A C14A C15A . . . . 129.6(2) ?
C19A C14A C15A C16A . . . . 0.1(3) ?
C10A C14A C15A C16A . . . . 178.87(19) ?
C14A C15A C16A C17A . . . . 0.0(3) ?
C15A C16A C17A C18A . . . . -0.5(4) ?
C16A C17A C18A C19A . . . . 1.0(4) ?
C17A C18A C19A C14A . . . . -0.9(3) ?
C15A C14A C19A C18A . . . . 0.4(3) ?
C10A C14A C19A C18A . . . . -178.4(2) ?
C11A C12A C20A C25A . . . . -24.1(3) ?
C26A C12A C20A C25A . . . . 159.4(2) ?
C11A C12A C20A C21A . . . . 158.2(2) ?
C26A C12A C20A C21A . . . . -18.3(3) ?
C25A C20A C21A C22A . . . . -0.1(3) ?
C12A C20A C21A C22A . . . . 177.7(2) ?
C20A C21A C22A C23A . . . . -0.4(3) ?
C21A C22A C23A C24A . . . . 0.6(3) ?
C22A C23A C24A C25A . . . . -0.2(3) ?
C23A C24A C25A C20A . . . . -0.3(3) ?
C21A C20A C25A C24A . . . . 0.4(3) ?
C12A C20A C25A C24A . . . . -177.3(2) ?
C5A C6A N1A C2A . . . . 5.0(3) ?
C9A C6A N1A C2A . . . . -176.85(17) ?
N2A C2A N1A C6A . . . . 176.61(18) ?
C3A C2A N1A C6A . . . . -1.0(3) ?
